data_7115431
loop_
_publ_author_name
'Rajneesh Misra'
'Thaksen Jadhav'
'Bhausaheb Dhokale'
'Shaikh M. Mobin'

_publ_section_title
;
 Reversible mechanochromism and enhanced AIE in tetraphenylethene
 substituted phenanthroimidazoles
;
_journal_name_full Chem.Commun.
_journal_page_first 9076
_journal_paper_doi 10.1039/C4cc02824D
_journal_volume 50
_journal_year 2014
_chemical_formula_sum 'C54 H35 N3'
_chemical_formula_weight 725.85
_chemical_name_systematic
;
 ?
;
_space_group_IT_number 14
_symmetry_cell_setting monoclinic
_symmetry_space_group_name_Hall '-P 2yn'
_symmetry_space_group_name_H-M 'P 1 21/n 1'
_atom_sites_solution_hydrogens geom
_atom_sites_solution_primary direct
_atom_sites_solution_secondary difmap
_audit_creation_method SHELXL-97
_cell_angle_alpha 90.00
_cell_angle_beta 94.875(4)
_cell_angle_gamma 90.00
_cell_formula_units_Z 4
_cell_length_a 9.0367(4)
_cell_length_b 11.5650(8)
_cell_length_c 38.221(2)
_cell_measurement_reflns_used 3158
_cell_measurement_temperature 150(2)
_cell_measurement_theta_max 21.9120
_cell_measurement_theta_min 3.1290
_cell_volume 3980.0(4)
_computing_cell_refinement 'CrysAlis RED, Oxford Diffraction Ltd.,'
_computing_data_collection 'CrysAlis CCD, Oxford Diffraction Ltd.,'
_computing_data_reduction 'CrysAlis RED, Oxford Diffraction Ltd.,'
_computing_molecular_graphics Ortep3
_computing_publication_material Shelx97
_computing_structure_refinement 'SHELXL-97 (Sheldrick, 1997)'
_computing_structure_solution 'SHELXS-97 (Sheldrick, 1997)'
_diffrn_ambient_temperature 150(2)
_diffrn_detector_area_resol_mean 15.9948
_diffrn_measurement_device_type 'OXFORD DIFFRACTION SUPER NOVA'
_diffrn_measurement_method \w/q-scan
_diffrn_radiation_monochromator graphite
_diffrn_radiation_source 'Micro-Focus (Mo) X-ray Source'
_diffrn_radiation_type MoK\a
_diffrn_radiation_wavelength 0.71073
_diffrn_reflns_av_R_equivalents 0.1083
_diffrn_reflns_av_sigmaI/netI 0.0950
_diffrn_reflns_limit_h_max 10
_diffrn_reflns_limit_h_min -10
_diffrn_reflns_limit_k_max 13
_diffrn_reflns_limit_k_min -13
_diffrn_reflns_limit_l_max 44
_diffrn_reflns_limit_l_min -45
_diffrn_reflns_number 32887
_diffrn_reflns_theta_max 25.00
_diffrn_reflns_theta_min 2.95
_exptl_absorpt_coefficient_mu 0.071
_exptl_absorpt_correction_T_max 0.9909
_exptl_absorpt_correction_T_min 0.9853
_exptl_absorpt_correction_type multi-scan
_exptl_absorpt_process_details
;
CrysAlis RED, Oxford Diffraction Ltd.,
Version 1.171.31.7 (release 18-10-2006 CrysAlis171 .NET)
(compiled Oct 18 2006,16:28:17)
Empirical absorption correction using spherical harmonics,
 implemented in SCALE3 ABSPACK scaling algorithm.
;
_exptl_crystal_colour orange
_exptl_crystal_density_diffrn 1.211
_exptl_crystal_density_method 'not measured'
_exptl_crystal_description block
_exptl_crystal_F_000 1520
_exptl_crystal_size_max 0.21
_exptl_crystal_size_mid 0.17
_exptl_crystal_size_min 0.13
_refine_ls_extinction_method none
_refine_ls_goodness_of_fit_ref 1.005
_refine_ls_hydrogen_treatment riding
_refine_ls_matrix_type full
_refine_ls_number_parameters 514
_refine_ls_number_reflns 7009
_refine_ls_number_restraints 0
_refine_ls_restrained_S_all 1.005
_refine_ls_R_factor_all 0.1526
_refine_ls_R_factor_gt 0.0652
_refine_ls_shift/su_max 0.000
_refine_ls_shift/su_mean 0.000
_refine_ls_structure_factor_coef Fsqd
_refine_ls_weighting_details 'calc w=1/[\s^2^(Fo^2^)+(0.0602P)^2^+0.0000P] where P=(Fo^2^+2Fc^2^)/3'
_refine_ls_weighting_scheme calc
_refine_ls_wR_factor_gt 0.1371
_refine_ls_wR_factor_ref 0.1803
_reflns_number_gt 3326
_reflns_number_total 7009
_reflns_threshold_expression >2sigma(I)
_cod_data_source_file c4cc02824d2.cif
_cod_data_source_block rm121a
_cod_original_sg_symbol_H-M 'P 21/n'
_cod_database_code 7115431

loop_
_symmetry_equiv_pos_as_xyz
'x, y, z'
'-x+1/2, y+1/2, -z+1/2'
'-x, -y, -z'
'x-1/2, -y-1/2, z-1/2'

loop_
_atom_site_label
_atom_site_type_symbol
_atom_site_fract_x
_atom_site_fract_y
_atom_site_fract_z
_atom_site_U_iso_or_equiv
_atom_site_adp_type
_atom_site_occupancy
_atom_site_symmetry_multiplicity
_atom_site_calc_flag
_atom_site_refinement_flags
N1 N 0.0058(3) 0.2675(2) -0.00207(7) 0.0535(7) Uani 1 1 d .
N2 N 0.1987(3) 0.3867(2) -0.00830(7) 0.0609(8) Uani 1 1 d .
N3 N -0.6875(6) 0.0756(5) -0.05102(15) 0.194(3) Uani 1 1 d .
C1 C 0.1042(4) 0.2521(3) 0.02774(8) 0.0518(9) Uani 1 1 d .
C2 C 0.0996(4) 0.1815(3) 0.05865(8) 0.0550(9) Uani 1 1 d .
C3 C -0.0215(4) 0.1119(3) 0.06613(9) 0.0699(10) Uani 1 1 d .
H3 H -0.1087 0.1114 0.0504 0.084 Uiso 1 1 calc R
C4 C -0.0155(5) 0.0445(4) 0.09585(10) 0.0856(13) Uani 1 1 d .
H4 H -0.0984 -0.0016 0.1006 0.103 Uiso 1 1 calc R
C5 C 0.1110(5) 0.0437(4) 0.11889(10) 0.0897(13) Uani 1 1 d .
H5 H 0.1161 -0.0050 0.1390 0.108 Uiso 1 1 calc R
C6 C 0.2291(4) 0.1132(3) 0.11281(9) 0.0780(12) Uani 1 1 d .
H6 H 0.3144 0.1126 0.1291 0.094 Uiso 1 1 calc R
C7 C 0.2279(4) 0.1851(3) 0.08318(8) 0.0601(9) Uani 1 1 d .
C8 C 0.3529(4) 0.2623(3) 0.07775(8) 0.0574(9) Uani 1 1 d .
C9 C 0.4807(4) 0.2689(4) 0.10144(10) 0.0784(11) Uani 1 1 d .
H9 H 0.4912 0.2171 0.1208 0.094 Uiso 1 1 calc R
C10 C 0.5904(4) 0.3484(4) 0.09725(11) 0.0873(13) Uani 1 1 d .
H10 H 0.6751 0.3513 0.1137 0.105 Uiso 1 1 calc R
C11 C 0.5787(4) 0.4245(4) 0.06916(11) 0.0765(11) Uani 1 1 d .
H11 H 0.6538 0.4807 0.0667 0.092 Uiso 1 1 calc R
C12 C 0.4594(4) 0.4185(3) 0.04512(9) 0.0684(10) Uani 1 1 d .
H12 H 0.4526 0.4701 0.0257 0.082 Uiso 1 1 calc R
C13 C 0.3463(3) 0.3375(3) 0.04848(8) 0.0539(9) Uani 1 1 d .
C14 C 0.2208(4) 0.3261(3) 0.02308(8) 0.0549(9) Uani 1 1 d .
C15 C -0.1410(4) 0.2221(3) -0.00973(8) 0.0574(9) Uani 1 1 d .
C16 C -0.1619(5) 0.1080(3) -0.01950(10) 0.0790(12) Uani 1 1 d .
H16 H -0.0794 0.0569 -0.0194 0.095 Uiso 1 1 calc R
C17 C -0.3038(6) 0.0684(4) -0.02952(11) 0.0923(14) Uani 1 1 d .
H17 H -0.3192 -0.0102 -0.0361 0.111 Uiso 1 1 calc R
C18 C -0.4228(5) 0.1432(4) -0.02997(11) 0.0851(13) Uani 1 1 d .
C19 C -0.5713(6) 0.1051(4) -0.04176(14) 0.1230(19) Uani 1 1 d .
C20 C -0.4021(4) 0.2566(4) -0.01958(10) 0.0778(11) Uani 1 1 d .
H20 H -0.4848 0.3073 -0.0196 0.093 Uiso 1 1 calc R
C21 C -0.2607(4) 0.2963(3) -0.00916(9) 0.0661(10) Uani 1 1 d .
H21 H -0.2460 0.3741 -0.0017 0.079 Uiso 1 1 calc R
C22 C 0.0705(4) 0.3482(3) -0.02298(8) 0.0563(9) Uani 1 1 d .
C23 C 0.0008(4) 0.3877(3) -0.05719(8) 0.0545(9) Uani 1 1 d .
C24 C -0.0803(4) 0.3148(3) -0.08060(9) 0.0677(10) Uani 1 1 d .
H24 H -0.0855 0.2344 -0.0757 0.081 Uiso 1 1 calc R
C25 C -0.1534(4) 0.3587(3) -0.11105(8) 0.0634(10) Uani 1 1 d .
H25 H -0.2103 0.3080 -0.1264 0.076 Uiso 1 1 calc R
C26 C -0.1455(3) 0.4749(3) -0.11968(8) 0.0487(8) Uani 1 1 d .
C27 C -0.0553(3) 0.5452(3) -0.09754(8) 0.0548(9) Uani 1 1 d .
H27 H -0.0418 0.6238 -0.1037 0.066 Uiso 1 1 calc R
C28 C 0.0154(3) 0.5029(3) -0.06661(8) 0.0567(9) Uani 1 1 d .
H28 H 0.0746 0.5534 -0.0516 0.068 Uiso 1 1 calc R
C29 C -0.2343(3) 0.5231(3) -0.15102(8) 0.0477(8) Uani 1 1 d .
C30 C -0.3752(4) 0.4816(3) -0.16157(8) 0.0558(9) Uani 1 1 d .
H30 H -0.4147 0.4197 -0.1489 0.067 Uiso 1 1 calc R
C31 C -0.4589(4) 0.5280(3) -0.18984(9) 0.0586(9) Uani 1 1 d .
H31 H -0.5552 0.4979 -0.1962 0.070 Uiso 1 1 calc R
C32 C -0.4059(3) 0.6172(3) -0.20902(8) 0.0520(8) Uani 1 1 d .
C33 C -0.2653(4) 0.6587(3) -0.19922(8) 0.0557(9) Uani 1 1 d .
H33 H -0.2264 0.7202 -0.2121 0.067 Uiso 1 1 calc R
C34 C -0.1800(3) 0.6120(3) -0.17073(8) 0.0560(9) Uani 1 1 d .
H34 H -0.0830 0.6413 -0.1646 0.067 Uiso 1 1 calc R
C35 C -0.5070(4) 0.6732(3) -0.23795(9) 0.0611(9) Uani 1 1 d .
C36 C -0.6521(3) 0.7226(3) -0.22612(9) 0.0552(9) Uani 1 1 d .
C37 C -0.6445(4) 0.7780(3) -0.19421(9) 0.0636(10) Uani 1 1 d .
H37 H -0.5515 0.7848 -0.1808 0.076 Uiso 1 1 calc R
C38 C -0.7702(4) 0.8242(3) -0.18138(10) 0.0740(11) Uani 1 1 d .
H38 H -0.7630 0.8633 -0.1594 0.089 Uiso 1 1 calc R
C39 C -0.9065(4) 0.8135(4) -0.20043(12) 0.0818(12) Uani 1 1 d .
H39 H -0.9935 0.8455 -0.1920 0.098 Uiso 1 1 calc R
C40 C -0.9135(4) 0.7555(4) -0.23191(12) 0.0971(15) Uani 1 1 d .
H40 H -1.0065 0.7467 -0.2452 0.117 Uiso 1 1 calc R
C41 C -0.7880(4) 0.7102(4) -0.24437(9) 0.0807(12) Uani 1 1 d .
H41 H -0.7956 0.6695 -0.2660 0.097 Uiso 1 1 calc R
C42 C -0.4698(4) 0.6842(3) -0.27038(9) 0.0610(9) Uani 1 1 d .
C43 C -0.5650(4) 0.7485(3) -0.29898(9) 0.0565(9) Uani 1 1 d .
C44 C -0.6244(4) 0.6884(4) -0.32803(10) 0.0782(12) Uani 1 1 d .
H44 H -0.6084 0.6074 -0.3294 0.094 Uiso 1 1 calc R
C45 C -0.7069(4) 0.7438(5) -0.35528(10) 0.0955(15) Uani 1 1 d .
H45 H -0.7499 0.7015 -0.3749 0.115 Uiso 1 1 calc R
C46 C -0.7250(5) 0.8625(6) -0.35312(14) 0.1005(17) Uani 1 1 d .
H46 H -0.7810 0.9021 -0.3716 0.121 Uiso 1 1 calc R
C47 C -0.6640(5) 0.9231(4) -0.32500(14) 0.0927(14) Uani 1 1 d .
H47 H -0.6754 1.0047 -0.3242 0.111 Uiso 1 1 calc R
C48 C -0.5863(4) 0.8664(3) -0.29797(10) 0.0711(11) Uani 1 1 d .
H48 H -0.5462 0.9090 -0.2781 0.085 Uiso 1 1 calc R
C49 C -0.3267(3) 0.6348(3) -0.28210(8) 0.0517(8) Uani 1 1 d .
C50 C -0.2795(4) 0.5222(3) -0.27572(9) 0.0614(9) Uani 1 1 d .
H50 H -0.3366 0.4720 -0.2625 0.074 Uiso 1 1 calc R
C51 C -0.1514(4) 0.4824(3) -0.28825(10) 0.0711(11) Uani 1 1 d .
H51 H -0.1208 0.4049 -0.2836 0.085 Uiso 1 1 calc R
C52 C -0.0667(4) 0.5528(4) -0.30732(10) 0.0753(11) Uani 1 1 d .
H52 H 0.0228 0.5247 -0.3156 0.090 Uiso 1 1 calc R
C53 C -0.1120(4) 0.6636(4) -0.31437(10) 0.0730(11) Uani 1 1 d .
H53 H -0.0541 0.7129 -0.3277 0.088 Uiso 1 1 calc R
C54 C -0.2420(4) 0.7045(3) -0.30213(9) 0.0619(10) Uani 1 1 d .
H54 H -0.2736 0.7812 -0.3075 0.074 Uiso 1 1 calc R

loop_
_atom_site_aniso_label
_atom_site_aniso_U_11
_atom_site_aniso_U_22
_atom_site_aniso_U_33
_atom_site_aniso_U_23
_atom_site_aniso_U_13
_atom_site_aniso_U_12
N1 0.0505(18) 0.0656(19) 0.0422(16) 0.0068(14) -0.0094(14) 0.0040(14)
N2 0.060(2) 0.076(2) 0.0443(18) 0.0068(15) -0.0065(15) 0.0060(15)
N3 0.162(5) 0.192(6) 0.210(6) 0.037(4) -0.091(4) -0.101(4)
C1 0.050(2) 0.066(2) 0.038(2) 0.0037(17) -0.0061(16) 0.0078(17)
C2 0.061(2) 0.063(2) 0.039(2) -0.0013(17) -0.0052(17) 0.0019(18)
C3 0.068(3) 0.083(3) 0.056(2) 0.002(2) -0.0082(19) -0.009(2)
C4 0.090(3) 0.108(3) 0.056(3) 0.022(2) -0.009(2) -0.027(2)
C5 0.105(3) 0.104(4) 0.057(3) 0.027(2) -0.012(2) -0.017(3)
C6 0.088(3) 0.094(3) 0.049(2) 0.018(2) -0.017(2) -0.009(2)
C7 0.063(2) 0.072(3) 0.043(2) 0.0064(18) -0.0073(17) 0.0046(19)
C8 0.054(2) 0.076(3) 0.040(2) 0.0012(18) -0.0064(17) 0.0060(18)
C9 0.073(3) 0.103(3) 0.056(2) 0.014(2) -0.013(2) -0.004(2)
C10 0.064(3) 0.123(4) 0.069(3) 0.004(3) -0.023(2) -0.008(3)
C11 0.058(3) 0.102(3) 0.068(3) -0.005(2) -0.005(2) -0.010(2)
C12 0.054(2) 0.093(3) 0.057(2) 0.005(2) 0.0011(19) -0.003(2)
C13 0.046(2) 0.076(3) 0.038(2) -0.0005(17) -0.0047(16) 0.0076(18)
C14 0.055(2) 0.071(2) 0.038(2) 0.0020(17) -0.0027(16) 0.0088(18)
C15 0.066(3) 0.064(3) 0.040(2) -0.0016(17) -0.0107(17) 0.002(2)
C16 0.099(3) 0.060(3) 0.073(3) -0.005(2) -0.025(2) 0.009(2)
C17 0.130(4) 0.058(3) 0.081(3) -0.006(2) -0.040(3) -0.016(3)
C18 0.087(3) 0.081(3) 0.081(3) 0.002(2) -0.031(2) -0.026(3)
C19 0.118(4) 0.113(4) 0.128(4) 0.011(3) -0.052(3) -0.054(3)
C20 0.059(3) 0.085(3) 0.087(3) -0.010(2) -0.011(2) -0.006(2)
C21 0.060(3) 0.070(3) 0.067(2) -0.0164(19) -0.0064(19) -0.003(2)
C22 0.057(2) 0.070(2) 0.040(2) 0.0018(18) -0.0061(18) 0.0077(18)
C23 0.057(2) 0.063(2) 0.042(2) 0.0022(18) -0.0052(16) 0.0089(17)
C24 0.098(3) 0.057(2) 0.044(2) 0.0026(18) -0.015(2) 0.007(2)
C25 0.089(3) 0.060(3) 0.038(2) -0.0014(17) -0.0139(18) -0.0034(19)
C26 0.048(2) 0.060(2) 0.0367(19) 0.0018(16) -0.0061(15) 0.0072(16)
C27 0.054(2) 0.058(2) 0.051(2) 0.0054(17) -0.0073(17) 0.0038(16)
C28 0.054(2) 0.068(3) 0.046(2) -0.0015(18) -0.0085(17) 0.0035(17)
C29 0.046(2) 0.055(2) 0.0410(19) 0.0021(16) -0.0032(16) 0.0038(16)
C30 0.056(2) 0.059(2) 0.050(2) 0.0111(17) -0.0050(17) -0.0073(17)
C31 0.049(2) 0.061(2) 0.063(2) 0.0118(19) -0.0112(18) -0.0100(17)
C32 0.045(2) 0.061(2) 0.047(2) 0.0077(17) -0.0131(16) 0.0019(16)
C33 0.057(2) 0.063(2) 0.045(2) 0.0156(17) -0.0057(17) -0.0011(17)
C34 0.044(2) 0.069(2) 0.053(2) 0.0044(18) -0.0075(16) -0.0048(17)
C35 0.057(2) 0.071(3) 0.054(2) 0.0004(19) -0.0061(18) -0.0119(18)
C36 0.041(2) 0.071(2) 0.053(2) 0.0017(18) -0.0008(17) -0.0072(16)
C37 0.053(2) 0.077(3) 0.058(2) 0.000(2) -0.0077(18) -0.0001(19)
C38 0.074(3) 0.083(3) 0.066(3) -0.011(2) 0.012(2) 0.003(2)
C39 0.050(3) 0.108(4) 0.087(3) 0.009(3) 0.008(2) 0.009(2)
C40 0.048(3) 0.164(5) 0.077(3) -0.001(3) -0.006(2) 0.002(3)
C41 0.050(3) 0.134(4) 0.057(2) -0.010(2) -0.001(2) -0.015(2)
C42 0.059(2) 0.064(2) 0.058(2) 0.0024(19) -0.0051(18) -0.0082(18)
C43 0.054(2) 0.069(3) 0.044(2) 0.0067(18) -0.0053(16) 0.0080(18)
C44 0.072(3) 0.098(3) 0.060(3) -0.011(2) -0.016(2) 0.023(2)
C45 0.071(3) 0.162(5) 0.050(3) -0.005(3) -0.014(2) 0.022(3)
C46 0.064(3) 0.148(5) 0.089(4) 0.053(4) 0.002(3) 0.026(3)
C47 0.066(3) 0.095(4) 0.117(4) 0.038(3) 0.007(3) 0.022(3)
C48 0.069(3) 0.068(3) 0.076(3) 0.014(2) 0.003(2) 0.008(2)
C49 0.044(2) 0.059(2) 0.050(2) -0.0032(17) -0.0031(16) 0.0079(17)
C50 0.066(2) 0.054(2) 0.063(2) 0.0055(18) -0.0010(19) 0.0001(19)
C51 0.069(3) 0.060(3) 0.082(3) -0.011(2) -0.009(2) 0.014(2)
C52 0.060(3) 0.081(3) 0.085(3) -0.010(2) 0.005(2) 0.012(2)
C53 0.063(3) 0.085(3) 0.072(3) 0.011(2) 0.012(2) 0.001(2)
C54 0.056(2) 0.065(2) 0.064(2) 0.0152(19) -0.0006(19) 0.0050(19)

loop_
_atom_type_symbol
_atom_type_description
_atom_type_scat_dispersion_real
_atom_type_scat_dispersion_imag
_atom_type_scat_source
C C 0.0033 0.0016 'International Tables Vol C Tables 4.2.6.8 and 6.1.1.4'
H H 0.0000 0.0000 'International Tables Vol C Tables 4.2.6.8 and 6.1.1.4'
N N 0.0061 0.0033 'International Tables Vol C Tables 4.2.6.8 and 6.1.1.4'

loop_
_geom_angle_atom_site_label_1
_geom_angle_atom_site_label_2
_geom_angle_atom_site_label_3
_geom_angle
C22 N1 C1 106.6(3)
C22 N1 C15 123.7(3)
C1 N1 C15 129.4(3)
C22 N2 C14 104.7(3)
C14 C1 N1 104.8(3)
C14 C1 C2 122.2(3)
N1 C1 C2 133.0(3)
C3 C2 C7 119.0(3)
C3 C2 C1 124.6(3)
C7 C2 C1 116.4(3)
C4 C3 C2 121.0(4)
C4 C3 H3 119.5
C2 C3 H3 119.5
C3 C4 C5 120.2(4)
C3 C4 H4 119.9
C5 C4 H4 119.9
C6 C5 C4 120.1(4)
C6 C5 H5 120.0
C4 C5 H5 120.0
C5 C6 C7 122.1(4)
C5 C6 H6 119.0
C7 C6 H6 119.0
C6 C7 C2 117.6(3)
C6 C7 C8 121.4(3)
C2 C7 C8 121.1(3)
C9 C8 C13 116.9(3)
C9 C8 C7 122.8(3)
C13 C8 C7 120.3(3)
C10 C9 C8 121.5(4)
C10 C9 H9 119.2
C8 C9 H9 119.2
C9 C10 C11 120.5(4)
C9 C10 H10 119.7
C11 C10 H10 119.7
C12 C11 C10 119.8(4)
C12 C11 H11 120.1
C10 C11 H11 120.1
C11 C12 C13 121.1(4)
C11 C12 H12 119.5
C13 C12 H12 119.5
C12 C13 C8 120.1(3)
C12 C13 C14 122.7(3)
C8 C13 C14 117.2(3)
C1 C14 N2 111.7(3)
C1 C14 C13 122.5(3)
N2 C14 C13 125.8(3)
C16 C15 C21 120.6(4)
C16 C15 N1 120.5(3)
C21 C15 N1 118.8(3)
C15 C16 C17 119.5(4)
C15 C16 H16 120.2
C17 C16 H16 120.2
C18 C17 C16 120.0(4)
C18 C17 H17 120.0
C16 C17 H17 120.0
C20 C18 C17 120.4(4)
C20 C18 C19 118.6(4)
C17 C18 C19 121.0(4)
N3 C19 C18 179.8(8)
C18 C20 C21 119.9(4)
C18 C20 H20 120.1
C21 C20 H20 120.1
C15 C21 C20 119.6(4)
C15 C21 H21 120.2
C20 C21 H21 120.2
N2 C22 N1 112.2(3)
N2 C22 C23 124.4(3)
N1 C22 C23 123.3(3)
C28 C23 C24 118.1(3)
C28 C23 C22 119.0(3)
C24 C23 C22 123.0(3)
C25 C24 C23 120.4(3)
C25 C24 H24 119.8
C23 C24 H24 119.8
C24 C25 C26 121.7(3)
C24 C25 H25 119.2
C26 C25 H25 119.2
C25 C26 C27 117.5(3)
C25 C26 C29 121.2(3)
C27 C26 C29 121.3(3)
C28 C27 C26 121.3(3)
C28 C27 H27 119.4
C26 C27 H27 119.4
C27 C28 C23 120.9(3)
C27 C28 H28 119.6
C23 C28 H28 119.6
C30 C29 C34 117.1(3)
C30 C29 C26 121.4(3)
C34 C29 C26 121.4(3)
C31 C30 C29 121.6(3)
C31 C30 H30 119.2
C29 C30 H30 119.2
C30 C31 C32 121.2(3)
C30 C31 H31 119.4
C32 C31 H31 119.4
C31 C32 C33 118.1(3)
C31 C32 C35 119.5(3)
C33 C32 C35 122.2(3)
C32 C33 C34 120.9(3)
C32 C33 H33 119.5
C34 C33 H33 119.5
C29 C34 C33 121.0(3)
C29 C34 H34 119.5
C33 C34 H34 119.5
C42 C35 C32 122.7(3)
C42 C35 C36 122.3(3)
C32 C35 C36 114.9(3)
C41 C36 C37 118.5(3)
C41 C36 C35 124.3(3)
C37 C36 C35 117.1(3)
C36 C37 C38 120.9(3)
C36 C37 H37 119.5
C38 C37 H37 119.5
C37 C38 C39 120.1(4)
C37 C38 H38 120.0
C39 C38 H38 120.0
C40 C39 C38 118.5(4)
C40 C39 H39 120.7
C38 C39 H39 120.7
C41 C40 C39 120.9(4)
C41 C40 H40 119.6
C39 C40 H40 119.6
C36 C41 C40 121.1(4)
C36 C41 H41 119.5
C40 C41 H41 119.5
C35 C42 C49 122.3(3)
C35 C42 C43 123.2(3)
C49 C42 C43 114.5(3)
C48 C43 C44 118.4(3)
C48 C43 C42 122.2(3)
C44 C43 C42 119.2(3)
C43 C44 C45 121.4(4)
C43 C44 H44 119.3
C45 C44 H44 119.3
C44 C45 C46 118.1(4)
C44 C45 H45 120.9
C46 C45 H45 120.9
C47 C46 C45 121.1(4)
C47 C46 H46 119.5
C45 C46 H46 119.5
C46 C47 C48 119.9(5)
C46 C47 H47 120.1
C48 C47 H47 120.1
C47 C48 C43 121.2(4)
C47 C48 H48 119.4
C43 C48 H48 119.4
C50 C49 C54 117.9(3)
C50 C49 C42 124.0(3)
C54 C49 C42 118.0(3)
C51 C50 C49 120.7(3)
C51 C50 H50 119.6
C49 C50 H50 119.6
C52 C51 C50 120.9(4)
C52 C51 H51 119.5
C50 C51 H51 119.5
C53 C52 C51 119.5(4)
C53 C52 H52 120.3
C51 C52 H52 120.3
C52 C53 C54 120.1(4)
C52 C53 H53 119.9
C54 C53 H53 119.9
C53 C54 C49 120.9(3)
C53 C54 H54 119.6
C49 C54 H54 119.6

loop_
_geom_bond_atom_site_label_1
_geom_bond_atom_site_label_2
_geom_bond_distance
N1 C22 1.389(4)
N1 C1 1.395(4)
N1 C15 1.434(4)
N2 C22 1.322(4)
N2 C14 1.388(4)
N3 C19 1.132(5)
C1 C14 1.381(4)
C1 C2 1.439(4)
C2 C3 1.408(4)
C2 C7 1.428(4)
C3 C4 1.375(5)
C3 H3 0.9500
C4 C5 1.382(5)
C4 H4 0.9500
C5 C6 1.371(5)
C5 H5 0.9500
C6 C7 1.404(4)
C6 H6 0.9500
C7 C8 1.469(5)
C8 C9 1.408(4)
C8 C13 1.414(4)
C9 C10 1.371(5)
C9 H9 0.9500
C10 C11 1.385(5)
C10 H10 0.9500
C11 C12 1.357(5)
C11 H11 0.9500
C12 C13 1.400(4)
C12 H12 0.9500
C13 C14 1.435(4)
C15 C16 1.380(5)
C15 C21 1.382(4)
C16 C17 1.385(5)
C16 H16 0.9500
C17 C18 1.379(5)
C17 H17 0.9500
C18 C20 1.378(5)
C18 C19 1.447(6)
C20 C21 1.384(4)
C20 H20 0.9500
C21 H21 0.9500
C22 C23 1.475(4)
C23 C28 1.390(4)
C23 C24 1.391(4)
C24 C25 1.385(4)
C24 H24 0.9500
C25 C26 1.387(4)
C25 H25 0.9500
C26 C27 1.387(4)
C26 C29 1.492(4)
C27 C28 1.384(4)
C27 H27 0.9500
C28 H28 0.9500
C29 C30 1.388(4)
C29 C34 1.388(4)
C30 C31 1.374(4)
C30 H30 0.9500
C31 C32 1.375(4)
C31 H31 0.9500
C32 C33 1.379(4)
C32 C35 1.518(4)
C33 C34 1.389(4)
C33 H33 0.9500
C34 H34 0.9500
C35 C42 1.318(4)
C35 C36 1.533(4)
C36 C41 1.367(4)
C36 C37 1.375(4)
C37 C38 1.383(4)
C37 H37 0.9500
C38 C39 1.382(5)
C38 H38 0.9500
C39 C40 1.374(5)
C39 H39 0.9500
C40 C41 1.370(5)
C40 H40 0.9500
C41 H41 0.9500
C42 C49 1.516(4)
C42 C43 1.526(4)
C43 C48 1.378(4)
C43 C44 1.379(5)
C44 C45 1.385(5)
C44 H44 0.9500
C45 C46 1.386(6)
C45 H45 0.9500
C46 C47 1.360(6)
C46 H46 0.9500
C47 C48 1.367(5)
C47 H47 0.9500
C48 H48 0.9500
C49 C50 1.386(4)
C49 C54 1.385(4)
C50 C51 1.369(4)
C50 H50 0.9500
C51 C52 1.369(5)
C51 H51 0.9500
C52 C53 1.366(5)
C52 H52 0.9500
C53 C54 1.384(4)
C53 H53 0.9500
C54 H54 0.9500

loop_
_geom_torsion_atom_site_label_1
_geom_torsion_atom_site_label_2
_geom_torsion_atom_site_label_3
_geom_torsion_atom_site_label_4
_geom_torsion
C22 N1 C1 C14 1.0(3)
C15 N1 C1 C14 -172.8(3)
C22 N1 C1 C2 179.5(3)
C15 N1 C1 C2 5.7(6)
C14 C1 C2 C3 174.5(3)
N1 C1 C2 C3 -3.7(6)
C14 C1 C2 C7 -4.8(5)
N1 C1 C2 C7 176.9(3)
C7 C2 C3 C4 -2.5(5)
C1 C2 C3 C4 178.2(3)
C2 C3 C4 C5 -0.4(6)
C3 C4 C5 C6 2.2(7)
C4 C5 C6 C7 -1.2(6)
C5 C6 C7 C2 -1.7(6)
C5 C6 C7 C8 177.6(4)
C3 C2 C7 C6 3.4(5)
C1 C2 C7 C6 -177.2(3)
C3 C2 C7 C8 -175.9(3)
C1 C2 C7 C8 3.5(5)
C6 C7 C8 C9 0.3(5)
C2 C7 C8 C9 179.5(3)
C6 C7 C8 C13 -177.3(3)
C2 C7 C8 C13 2.0(5)
C13 C8 C9 C10 3.0(6)
C7 C8 C9 C10 -174.6(4)
C8 C9 C10 C11 -0.5(6)
C9 C10 C11 C12 -1.6(6)
C10 C11 C12 C13 1.0(6)
C11 C12 C13 C8 1.7(5)
C11 C12 C13 C14 -178.1(3)
C9 C8 C13 C12 -3.6(5)
C7 C8 C13 C12 174.0(3)
C9 C8 C13 C14 176.2(3)
C7 C8 C13 C14 -6.1(5)
N1 C1 C14 N2 0.0(4)
C2 C1 C14 N2 -178.7(3)
N1 C1 C14 C13 179.2(3)
C2 C1 C14 C13 0.6(5)
C22 N2 C14 C1 -1.1(4)
C22 N2 C14 C13 179.7(3)
C12 C13 C14 C1 -175.2(3)
C8 C13 C14 C1 5.0(5)
C12 C13 C14 N2 4.0(5)
C8 C13 C14 N2 -175.9(3)
C22 N1 C15 C16 111.2(4)
C1 N1 C15 C16 -76.0(4)
C22 N1 C15 C21 -65.1(4)
C1 N1 C15 C21 107.7(4)
C21 C15 C16 C17 1.4(6)
N1 C15 C16 C17 -174.8(3)
C15 C16 C17 C18 0.6(6)
C16 C17 C18 C20 -1.8(7)
C16 C17 C18 C19 177.4(4)
C20 C18 C19 N3 30(100)
C17 C18 C19 N3 -149(100)
C17 C18 C20 C21 1.1(6)
C19 C18 C20 C21 -178.1(4)
C16 C15 C21 C20 -2.1(5)
N1 C15 C21 C20 174.1(3)
C18 C20 C21 C15 0.9(6)
C14 N2 C22 N1 1.7(4)
C14 N2 C22 C23 -179.7(3)
C1 N1 C22 N2 -1.8(4)
C15 N1 C22 N2 172.4(3)
C1 N1 C22 C23 179.7(3)
C15 N1 C22 C23 -6.1(5)
N2 C22 C23 C28 -35.8(5)
N1 C22 C23 C28 142.6(3)
N2 C22 C23 C24 144.7(4)
N1 C22 C23 C24 -37.0(5)
C28 C23 C24 C25 -4.9(5)
C22 C23 C24 C25 174.7(3)
C23 C24 C25 C26 1.6(5)
C24 C25 C26 C27 3.2(5)
C24 C25 C26 C29 -175.0(3)
C25 C26 C27 C28 -4.8(5)
C29 C26 C27 C28 173.4(3)
C26 C27 C28 C23 1.6(5)
C24 C23 C28 C27 3.3(5)
C22 C23 C28 C27 -176.2(3)
C25 C26 C29 C30 34.7(4)
C27 C26 C29 C30 -143.5(3)
C25 C26 C29 C34 -145.8(3)
C27 C26 C29 C34 36.0(4)
C34 C29 C30 C31 -1.4(5)
C26 C29 C30 C31 178.2(3)
C29 C30 C31 C32 0.4(5)
C30 C31 C32 C33 0.3(5)
C30 C31 C32 C35 -174.5(3)
C31 C32 C33 C34 -0.1(5)
C35 C32 C33 C34 174.5(3)
C30 C29 C34 C33 1.6(5)
C26 C29 C34 C33 -178.0(3)
C32 C33 C34 C29 -0.8(5)
C31 C32 C35 C42 -126.6(4)
C33 C32 C35 C42 58.8(5)
C31 C32 C35 C36 56.9(4)
C33 C32 C35 C36 -117.6(3)
C42 C35 C36 C41 46.5(5)
C32 C35 C36 C41 -137.0(4)
C42 C35 C36 C37 -136.8(4)
C32 C35 C36 C37 39.7(4)
C41 C36 C37 C38 -2.4(5)
C35 C36 C37 C38 -179.4(3)
C36 C37 C38 C39 1.0(6)
C37 C38 C39 C40 0.6(6)
C38 C39 C40 C41 -0.6(7)
C37 C36 C41 C40 2.4(6)
C35 C36 C41 C40 179.1(4)
C39 C40 C41 C36 -0.9(7)
C32 C35 C42 C49 4.1(5)
C36 C35 C42 C49 -179.7(3)
C32 C35 C42 C43 -175.1(3)
C36 C35 C42 C43 1.1(5)
C35 C42 C43 C48 67.6(5)
C49 C42 C43 C48 -111.7(4)
C35 C42 C43 C44 -116.7(4)
C49 C42 C43 C44 64.1(4)
C48 C43 C44 C45 -1.7(5)
C42 C43 C44 C45 -177.6(3)
C43 C44 C45 C46 1.8(6)
C44 C45 C46 C47 -0.2(7)
C45 C46 C47 C48 -1.5(7)
C46 C47 C48 C43 1.7(6)
C44 C43 C48 C47 -0.1(5)
C42 C43 C48 C47 175.7(3)
C35 C42 C49 C50 49.4(5)
C43 C42 C49 C50 -131.3(3)
C35 C42 C49 C54 -134.4(4)
C43 C42 C49 C54 44.8(4)
C54 C49 C50 C51 1.4(5)
C42 C49 C50 C51 177.6(3)
C49 C50 C51 C52 0.1(5)
C50 C51 C52 C53 -1.0(6)
C51 C52 C53 C54 0.4(6)
C52 C53 C54 C49 1.2(6)
C50 C49 C54 C53 -2.1(5)
C42 C49 C54 C53 -178.5(3)
